data_2208576
loop_
_publ_author_name
'Chen, Wei-Zhu'
'Fang, Hua'
'Zeng, Qing-Le'
'Xu, Peng-Xiang'
'Zhao, Yu-Fen'

_publ_section_title
;
 (<i>R</i>)-2,2'-Bis(methoxymethoxy)-1,1'-binaphthalenyl-3-carbaldehyde
;
_journal_coeditor_code DN2005
_journal_issue 4
_journal_name_full 'Acta Crystallographica Section E'
_journal_page_first o1243
_journal_page_last o1244
_journal_paper_doi 10.1107/S1600536806007574
_journal_volume 62
_journal_year 2006
_chemical_formula_iupac 'C25 H22 O5'
_chemical_formula_moiety 'C25 H22 O5'
_chemical_formula_sum 'C25 H22 O5'
_chemical_formula_weight 402.43
_chemical_name_systematic
;
(R)-2,2'-Bis(methoxymethoxy)-1,1'-binaphthalenyl-3-carbaldehyde
;
_space_group_IT_number 19
_symmetry_cell_setting orthorhombic
_symmetry_space_group_name_Hall 'P 2ac 2ab'
_symmetry_space_group_name_H-M 'P 21 21 21'
_atom_sites_solution_hydrogens geom
_atom_sites_solution_primary direct
_atom_sites_solution_secondary difmap
_audit_creation_method SHELXL-97
_cell_angle_alpha 90.00
_cell_angle_beta 90.00
_cell_angle_gamma 90.00
_cell_formula_units_Z 4
_cell_length_a 9.102(2)
_cell_length_b 12.322(3)
_cell_length_c 18.542(4)
_cell_measurement_reflns_used 5357
_cell_measurement_temperature 273(2)
_cell_measurement_theta_max 27.32
_cell_measurement_theta_min 2.20
_cell_volume 2079.6(8)
_computing_cell_refinement SMART
_computing_data_collection 'SMART (Bruker, 2001)'
_computing_data_reduction 'SAINT (Bruker, 2001)'
_computing_molecular_graphics
;
ORTEPIII (Burnett & Johnson, 1996), ORTEP-3 for Windows (Farrugia,
1997)
and PLATON (Spek, 2003)
;
_computing_publication_material SHELXL97
_computing_structure_refinement 'SHELXL97 (Sheldrick, 1997)'
_computing_structure_solution 'SHELXS97 (Sheldrick, 1997)'
_diffrn_ambient_temperature 273(2)
_diffrn_measured_fraction_theta_full 1.000
_diffrn_measured_fraction_theta_max 1.000
_diffrn_measurement_device_type 'Bruker APEX area-detector'
_diffrn_measurement_method '\f and \w'
_diffrn_radiation_monochromator graphite
_diffrn_radiation_source 'fine-focus sealed tube'
_diffrn_radiation_type MoK\a
_diffrn_radiation_wavelength 0.71073
_diffrn_reflns_av_R_equivalents 0.0233
_diffrn_reflns_av_sigmaI/netI 0.0179
_diffrn_reflns_limit_h_max 10
_diffrn_reflns_limit_h_min -9
_diffrn_reflns_limit_k_max 13
_diffrn_reflns_limit_k_min -14
_diffrn_reflns_limit_l_max 19
_diffrn_reflns_limit_l_min -22
_diffrn_reflns_number 10490
_diffrn_reflns_theta_full 25.00
_diffrn_reflns_theta_max 25.00
_diffrn_reflns_theta_min 1.98
_diffrn_standards_decay_% 0
_diffrn_standards_interval_count 0
_diffrn_standards_interval_time 0
_diffrn_standards_number 0
_exptl_absorpt_coefficient_mu 0.089
_exptl_absorpt_correction_T_max 0.9776
_exptl_absorpt_correction_T_min 0.9589
_exptl_absorpt_correction_type multi-scan
_exptl_absorpt_process_details '(SADABS; Bruker, 2001)'
_exptl_crystal_colour colorless
_exptl_crystal_density_diffrn 1.285
_exptl_crystal_density_method 'not measured'
_exptl_crystal_description block
_exptl_crystal_F_000 848
_exptl_crystal_size_max 0.45
_exptl_crystal_size_mid 0.45
_exptl_crystal_size_min 0.30
_refine_diff_density_max 0.169
_refine_diff_density_min -0.146
_refine_ls_extinction_method none
_refine_ls_goodness_of_fit_ref 1.151
_refine_ls_hydrogen_treatment constr
_refine_ls_matrix_type full
_refine_ls_number_parameters 273
_refine_ls_number_reflns 2103
_refine_ls_number_restraints 0
_refine_ls_restrained_S_all 1.151
_refine_ls_R_factor_all 0.0480
_refine_ls_R_factor_gt 0.0451
_refine_ls_shift/su_max 0.002
_refine_ls_shift/su_mean 0.000
_refine_ls_structure_factor_coef Fsqd
_refine_ls_weighting_details 'calc w=1/[\s^2^(Fo^2^)+(0.061P)^2^+0.3987P] where P=(Fo^2^+2Fc^2^)/3'
_refine_ls_weighting_scheme calc
_refine_ls_wR_factor_gt 0.1184
_refine_ls_wR_factor_ref 0.1201
_reflns_number_gt 1991
_reflns_number_total 2103
_reflns_threshold_expression I>2\s(I)
_cod_data_source_file dn2005.cif
_cod_data_source_block I
_cod_database_code 2208576
_cod_database_fobs_code 2208576

loop_
_symmetry_equiv_pos_as_xyz
'x, y, z'
'-x+1/2, -y, z+1/2'
'-x, y+1/2, -z+1/2'
'x+1/2, -y+1/2, -z'

loop_
_atom_site_type_symbol
_atom_site_label
_atom_site_fract_x
_atom_site_fract_y
_atom_site_fract_z
_atom_site_U_iso_or_equiv
_atom_site_adp_type
_atom_site_calc_flag
_atom_site_refinement_flags
_atom_site_occupancy
C C1 0.5373(3) -0.0589(2) 0.14588(13) 0.0401(6) Uani d . 1
C C1' 0.6129(3) -0.1407(2) 0.19229(15) 0.0424(6) Uani d . 1
O O1 0.5881(4) 0.2479(3) -0.00854(19) 0.1043(11) Uani d . 1
O O2 0.7619(2) 0.03517(17) 0.12651(11) 0.0531(5) Uani d . 1
C C2 0.6143(3) 0.0227(2) 0.11334(14) 0.0430(6) Uani d . 1
C C2' 0.5986(3) -0.1388(2) 0.26595(15) 0.0499(7) Uani d . 1
C C3 0.5484(3) 0.0942(2) 0.06341(14) 0.0467(7) Uani d . 1
C C3' 0.6646(4) -0.2185(3) 0.30890(18) 0.0625(9) Uani d . 1
H H3' 0.6549 -0.2158 0.3588 0.075 Uiso calc R 1
O O3 0.7659(3) 0.1994(3) 0.18814(16) 0.0880(9) Uani d . 1
O O4 0.5199(3) -0.0541(2) 0.29354(11) 0.0652(6) Uani d . 1
C C4 0.4010(4) 0.0854(2) 0.05046(15) 0.0489(7) Uani d . 1
H H4 0.3567 0.1333 0.0183 0.059 Uiso calc R 1
C C4' 0.7422(4) -0.2993(3) 0.27801(19) 0.0624(9) Uani d . 1
H H4' 0.7825 -0.3531 0.3071 0.075 Uiso calc R 1
C C5 0.3151(3) 0.0062(2) 0.08432(15) 0.0463(7) Uani d . 1
C C5' 0.7638(3) -0.3044(2) 0.20330(17) 0.0518(7) Uani d . 1
O O5 0.6018(4) -0.0338(3) 0.41187(14) 0.0956(10) Uani d . 1
C C6 0.1626(4) -0.0027(3) 0.07075(19) 0.0575(8) Uani d . 1
H H6 0.1173 0.0464 0.0398 0.069 Uiso calc R 1
C C6' 0.8501(4) -0.3857(3) 0.1707(2) 0.0679(10) Uani d . 1
H H6' 0.8938 -0.4386 0.1992 0.081 Uiso calc R 1
C C7 0.0824(4) -0.0813(3) 0.1022(2) 0.0692(10) Uani d . 1
H H7 -0.0177 -0.0866 0.0929 0.083 Uiso calc R 1
C C7' 0.8702(4) -0.3877(3) 0.0982(2) 0.0716(10) Uani d . 1
H H7' 0.9284 -0.4413 0.0775 0.086 Uiso calc R 1
C C8' 0.8038(4) -0.3097(3) 0.0548(2) 0.0652(9) Uani d . 1
H H8' 0.8181 -0.3116 0.0052 0.078 Uiso calc R 1
C C8 0.1503(4) -0.1551(3) 0.1488(2) 0.0705(10) Uani d . 1
H H8 0.0943 -0.2094 0.1703 0.085 Uiso calc R 1
C C9 0.2954(4) -0.1491(3) 0.16342(18) 0.0570(8) Uani d . 1
H H9 0.3379 -0.1991 0.1947 0.068 Uiso calc R 1
C C9' 0.7186(4) -0.2310(2) 0.08408(17) 0.0520(7) Uani d . 1
H H9' 0.6733 -0.1808 0.0540 0.062 Uiso calc R 1
C C10' 0.6973(3) -0.2238(2) 0.15926(16) 0.0441(6) Uani d . 1
C C10 0.3832(3) -0.0679(2) 0.13173(14) 0.0410(6) Uani d . 1
C C11' 0.4851(5) -0.0551(4) 0.36796(18) 0.0778(11) Uani d . 1
H H11A 0.4091 -0.0016 0.3770 0.093 Uiso calc R 1
H H11B 0.4454 -0.1257 0.3803 0.093 Uiso calc R 1
C C11 0.7926(5) 0.0903(4) 0.1921(2) 0.0767(11) Uani d . 1
H H11C 0.7329 0.0594 0.2303 0.092 Uiso calc R 1
H H11D 0.8949 0.0790 0.2047 0.092 Uiso calc R 1
C C12 0.8789(6) 0.2608(4) 0.1574(3) 0.0955(14) Uani d . 1
H H12A 0.9608 0.2635 0.1900 0.143 Uiso calc R 1
H H12B 0.8444 0.3331 0.1482 0.143 Uiso calc R 1
H H12C 0.9092 0.2278 0.1129 0.143 Uiso calc R 1
C C12' 0.6499(8) 0.0747(4) 0.4090(4) 0.130(2) Uani d . 1
H H12D 0.6781 0.0923 0.3605 0.195 Uiso calc R 1
H H12E 0.7327 0.0839 0.4405 0.195 Uiso calc R 1
H H12F 0.5717 0.1218 0.4241 0.195 Uiso calc R 1
C C13 0.6378(5) 0.1731(3) 0.02441(18) 0.0652(9) Uani d . 1
H H13 0.7393 0.1647 0.0253 0.078 Uiso calc R 1

loop_
_atom_site_aniso_label
_atom_site_aniso_U_11
_atom_site_aniso_U_22
_atom_site_aniso_U_33
_atom_site_aniso_U_12
_atom_site_aniso_U_13
_atom_site_aniso_U_23
C1 0.0460(14) 0.0418(14) 0.0324(12) 0.0029(13) -0.0006(11) -0.0022(11)
C1' 0.0363(14) 0.0441(15) 0.0468(15) -0.0023(12) -0.0024(12) 0.0042(12)
O1 0.121(3) 0.0719(15) 0.119(2) -0.0229(19) -0.026(2) 0.0492(16)
O2 0.0424(11) 0.0612(12) 0.0555(12) -0.0049(10) -0.0031(10) 0.0043(10)
C2 0.0468(15) 0.0428(14) 0.0394(14) 0.0006(13) 0.0016(12) -0.0032(12)
C2' 0.0499(17) 0.0564(16) 0.0433(15) 0.0002(15) 0.0007(14) 0.0055(13)
C3 0.0617(18) 0.0386(14) 0.0398(14) -0.0004(14) -0.0024(13) -0.0037(12)
C3' 0.072(2) 0.069(2) 0.0461(17) 0.0044(19) -0.0035(16) 0.0138(16)
O3 0.0672(17) 0.097(2) 0.100(2) -0.0216(16) 0.0143(16) -0.0412(17)
O4 0.0744(15) 0.0787(15) 0.0423(11) 0.0219(14) 0.0042(10) 0.0013(11)
C4 0.0645(19) 0.0378(14) 0.0445(15) 0.0057(14) -0.0133(14) -0.0006(12)
C4' 0.068(2) 0.0570(18) 0.063(2) 0.0028(18) -0.0141(18) 0.0199(16)
C5 0.0508(16) 0.0440(15) 0.0440(15) 0.0071(13) -0.0088(13) -0.0111(13)
C5' 0.0483(17) 0.0418(15) 0.0652(19) -0.0016(14) -0.0091(15) 0.0040(13)
O5 0.115(2) 0.111(2) 0.0607(15) 0.028(2) -0.0205(16) -0.0118(15)
C6 0.0518(18) 0.0562(18) 0.0645(19) 0.0110(16) -0.0150(15) -0.0115(16)
C6' 0.064(2) 0.0437(17) 0.096(3) 0.0058(16) -0.019(2) -0.0007(17)
C7 0.0404(18) 0.081(2) 0.087(3) 0.0018(18) -0.0086(17) -0.015(2)
C7' 0.066(2) 0.0551(19) 0.094(3) 0.0087(18) -0.002(2) -0.0227(19)
C8' 0.071(2) 0.0577(19) 0.067(2) -0.0055(18) 0.0082(18) -0.0170(17)
C8 0.052(2) 0.078(2) 0.081(3) -0.0145(19) 0.0080(18) -0.001(2)
C9 0.0521(19) 0.0592(18) 0.0599(19) -0.0056(15) -0.0005(15) 0.0081(16)
C9' 0.0551(18) 0.0469(16) 0.0540(17) -0.0026(14) -0.0013(15) -0.0041(14)
C10' 0.0388(14) 0.0406(14) 0.0530(16) -0.0069(12) -0.0044(12) 0.0019(12)
C10 0.0436(15) 0.0409(14) 0.0386(13) 0.0018(12) -0.0005(12) -0.0062(11)
C11' 0.077(2) 0.105(3) 0.0508(19) 0.015(2) 0.0065(18) 0.001(2)
C11 0.067(2) 0.106(3) 0.058(2) -0.028(2) -0.0109(17) 0.012(2)
C12 0.095(3) 0.083(3) 0.108(3) -0.024(3) -0.004(3) -0.007(3)
C12' 0.157(6) 0.103(4) 0.130(5) 0.001(4) -0.024(4) -0.043(4)
C13 0.080(2) 0.0563(19) 0.0598(19) -0.0136(19) -0.0097(18) 0.0122(16)

loop_
_atom_type_symbol
_atom_type_description
_atom_type_scat_dispersion_real
_atom_type_scat_dispersion_imag
_atom_type_scat_source
C C 0.0033 0.0000 'International Tables Vol C Tables 4.2.6.8 and 6.1.1.4'
H H 0.0000 0.0000 'International Tables Vol C Tables 4.2.6.8 and 6.1.1.4'
O O 0.0106 0.0000 'International Tables Vol C Tables 4.2.6.8 and 6.1.1.4'

loop_
_geom_angle_atom_site_label_1
_geom_angle_atom_site_label_2
_geom_angle_atom_site_label_3
_geom_angle
C2 C1 C10 118.6(3)
C2 C1 C1' 121.0(3)
C10 C1 C1' 120.3(2)
C2' C1' C10' 119.6(3)
C2' C1' C1 121.2(3)
C10' C1' C1 119.2(2)
C2 O2 C11 113.5(3)
C1 C2 O2 120.3(3)
C1 C2 C3 122.1(3)
O2 C2 C3 117.6(3)
O4 C2' C1' 115.9(3)
O4 C2' C3' 123.3(3)
C1' C2' C3' 120.9(3)
C4 C3 C2 118.9(3)
C4 C3 C13 120.8(3)
C2 C3 C13 120.2(3)
C4' C3' C2' 120.1(3)
C4' C3' H3' 120.0
C2' C3' H3' 120.0
C11 O3 C12 115.0(4)
C2' O4 C11' 118.4(3)
C3 C4 C5 121.6(3)
C3 C4 H4 119.2
C5 C4 H4 119.2
C3' C4' C5' 121.8(3)
C3' C4' H4' 119.1
C5' C4' H4' 119.1
C4 C5 C10 119.1(3)
C4 C5 C6 121.5(3)
C10 C5 C6 119.4(3)
C4' C5' C6' 122.3(3)
C4' C5' C10' 118.5(3)
C6' C5' C10' 119.2(3)
C11' O5 C12' 113.7(4)
C7 C6 C5 120.7(3)
C7 C6 H6 119.6
C5 C6 H6 119.6
C7' C6' C5' 120.9(3)
C7' C6' H6' 119.5
C5' C6' H6' 119.5
C6 C7 C8 119.7(3)
C6 C7 H7 120.1
C8 C7 H7 120.1
C6' C7' C8' 120.1(3)
C6' C7' H7' 119.9
C8' C7' H7' 119.9
C9' C8' C7' 120.7(3)
C9' C8' H8' 119.6
C7' C8' H8' 119.6
C9 C8 C7 121.3(4)
C9 C8 H8 119.3
C7 C8 H8 119.3
C8 C9 C10 120.7(3)
C8 C9 H9 119.7
C10 C9 H9 119.7
C8' C9' C10' 121.3(3)
C8' C9' H9' 119.3
C10' C9' H9' 119.3
C9' C10' C1' 123.1(3)
C9' C10' C5' 117.7(3)
C1' C10' C5' 119.1(3)
C9 C10 C5 118.1(3)
C9 C10 C1 122.3(3)
C5 C10 C1 119.7(3)
O5 C11' O4 114.0(3)
O5 C11' H11A 108.8
O4 C11' H11A 108.8
O5 C11' H11B 108.8
O4 C11' H11B 108.8
H11A C11' H11B 107.7
O3 C11 O2 112.9(3)
O3 C11 H11C 109.0
O2 C11 H11C 109.0
O3 C11 H11D 109.0
O2 C11 H11D 109.0
H11C C11 H11D 107.8
O3 C12 H12A 109.5
O3 C12 H12B 109.5
H12A C12 H12B 109.5
O3 C12 H12C 109.5
H12A C12 H12C 109.5
H12B C12 H12C 109.5
O5 C12' H12D 109.5
O5 C12' H12E 109.5
H12D C12' H12E 109.5
O5 C12' H12F 109.5
H12D C12' H12F 109.5
H12E C12' H12F 109.5
O1 C13 C3 123.8(4)
O1 C13 H13 118.1
C3 C13 H13 118.1

loop_
_geom_bond_atom_site_label_1
_geom_bond_atom_site_label_2
_geom_bond_distance
C1 C2 1.366(4)
C1 C10 1.432(4)
C1 C1' 1.493(4)
C1' C2' 1.372(4)
C1' C10' 1.419(4)
O1 C13 1.195(4)
O2 C2 1.374(4)
O2 C11 1.422(4)
C2 C3 1.411(4)
C2' O4 1.365(4)
C2' C3' 1.400(4)
C3 C4 1.367(4)
C3 C13 1.460(5)
C3' C4' 1.348(5)
C3' H3' 0.9300
O3 C11 1.368(5)
O3 C12 1.398(5)
O4 C11' 1.416(4)
C4 C5 1.399(4)
C4 H4 0.9300
C4' C5' 1.401(5)
C4' H4' 0.9300
C5 C10 1.411(4)
C5 C6 1.415(4)
C5' C6' 1.408(5)
C5' C10' 1.421(4)
O5 C11' 1.364(5)
O5 C12' 1.408(6)
C6 C7 1.346(5)
C6 H6 0.9300
C6' C7' 1.356(6)
C6' H6' 0.9300
C7 C8 1.399(5)
C7 H7 0.9300
C7' C8' 1.392(5)
C7' H7' 0.9300
C8' C9' 1.355(5)
C8' H8' 0.9300
C8 C9 1.350(5)
C8 H8 0.9300
C9 C10 1.409(4)
C9 H9 0.9300
C9' C10' 1.410(4)
C9' H9' 0.9300
C11' H11A 0.9700
C11' H11B 0.9700
C11 H11C 0.9700
C11 H11D 0.9700
C12 H12A 0.9600
C12 H12B 0.9600
C12 H12C 0.9600
C12' H12D 0.9600
C12' H12E 0.9600
C12' H12F 0.9600
C13 H13 0.9300

loop_
_geom_hbond_atom_site_label_D
_geom_hbond_atom_site_label_H
_geom_hbond_atom_site_label_A
_geom_hbond_site_symmetry_A
_geom_hbond_distance_DH
_geom_hbond_distance_HA
_geom_hbond_distance_DA
_geom_hbond_angle_DHA
C7 H7 O2 1_455 0.93 2.58 3.283(4) 133
C12 H12C O1 4 0.96 2.55 3.354(6) 142

loop_
_cod_related_entry_id
_cod_related_entry_database
_cod_related_entry_code
1 ChemSpider 21128560
